data_4322121
loop_
_publ_author_name
'Jens M\"uller'
'Frank Glah\'e,'
'Eva Freisinger'
'Bernhard Lippert'

_publ_contact_author_address
; Fachbereich Chemie
  Universit\"at Dortmund
  Otto-Hahn-Str. 6
  D-44221 Dortmund
  Germany
;
_publ_contact_author_email lippert@pop.uni-dortmund.de
_publ_contact_author_fax 'Int. code + (231) 755-3797'
_publ_contact_author_name 'Prof. Bernhard Lippert'
_publ_contact_author_phone 'Int. code + (231) 755-3840'
_publ_section_title
;
 A Major, pH-Induced Stereochemical Switch of Pairs of trans-Oriented
 Ligands in Complexes of trans-a2PtII (a = NH3, CH3NH2)
;
_journal_name_full 'Inorganic Chemistry'
_journal_page_first 3160
_journal_page_last 3166
_journal_paper_doi 10.1021/ic990044c
_journal_volume 38
_journal_year 1999
_chemical_formula_sum 'C7 H15 N4 O2 Pt0.5'
_chemical_formula_weight 284.78
_chemical_name_systematic
; 
 ? 
;
_space_group_IT_number 2
_symmetry_cell_setting triclinic
_symmetry_space_group_name_Hall '-P 1'
_symmetry_space_group_name_H-M 'P -1'
_atom_sites_solution_hydrogens geom
_atom_sites_solution_primary patterson
_atom_sites_solution_secondary difmap
_audit_creation_method SHELXL-97
_cell_angle_alpha 109.25(3)
_cell_angle_beta 99.22(3)
_cell_angle_gamma 95.02(3)
_cell_formula_units_Z 2
_cell_length_a 7.0450(10)
_cell_length_b 7.4210(10)
_cell_length_c 9.966(2)
_cell_measurement_reflns_used 7898
_cell_measurement_temperature 153(2)
_cell_measurement_theta_max 26.59
_cell_measurement_theta_min 2.21
_cell_volume 480.01(18)
_computing_cell_refinement 'DENZO, SCALEPACK (Otwinowski, Minor, 1997)'
_computing_data_collection 'KappaCCD (Nonius BV, Netherlands)'
_computing_data_reduction 'DENZO, SCALEPACK (Otwinowski, Minor, 1997)'
_computing_molecular_graphics 'Siemens SHELXTL-PLUS(VMS)'
_computing_publication_material SHELXL-97
_computing_structure_refinement 'SHELXL-97 (Sheldrick, 1997)'
_computing_structure_solution 'SHELXS-97 (Sheldrick, 1990)'
_diffrn_ambient_temperature 153(2)
_diffrn_detector_area_resol_mean '19 vertical, 18 horizontal'
_diffrn_measured_fraction_theta_full 0.974
_diffrn_measured_fraction_theta_max 0.974
_diffrn_measurement_device_type Enraf-Nonius-KappaCCD
_diffrn_measurement_method
;
661 frames via \w-rotation (\D\w\=1\%) and two times 40s per frame
;
_diffrn_radiation_monochromator graphite
_diffrn_radiation_source 'fine-focus sealed tube'
_diffrn_radiation_type MoK\a
_diffrn_radiation_wavelength 0.71069
_diffrn_reflns_av_R_equivalents 0.064
_diffrn_reflns_av_sigmaI/netI 0.0486
_diffrn_reflns_limit_h_max 8
_diffrn_reflns_limit_h_min 0
_diffrn_reflns_limit_k_max 9
_diffrn_reflns_limit_k_min -9
_diffrn_reflns_limit_l_max 12
_diffrn_reflns_limit_l_min -12
_diffrn_reflns_number 1961
_diffrn_reflns_theta_full 26.59
_diffrn_reflns_theta_max 26.59
_diffrn_reflns_theta_min 2.21
_diffrn_standards_decay_% 0
_diffrn_standards_number none
_exptl_absorpt_coefficient_mu 7.347
_exptl_absorpt_correction_T_max 0.4987
_exptl_absorpt_correction_T_min 0.1526
_exptl_absorpt_correction_type SCALEPACK
_exptl_crystal_colour colourless
_exptl_crystal_density_diffrn 1.970
_exptl_crystal_density_method 'not measured'
_exptl_crystal_description plates
_exptl_crystal_F_000 280
_exptl_crystal_size_max 0.41
_exptl_crystal_size_mid 0.18
_exptl_crystal_size_min 0.11
_refine_diff_density_max 1.438
_refine_diff_density_min -1.144
_refine_diff_density_rms 0.144
_refine_ls_extinction_method none
_refine_ls_goodness_of_fit_ref 1.038
_refine_ls_hydrogen_treatment mixed
_refine_ls_matrix_type full
_refine_ls_number_parameters 184
_refine_ls_number_reflns 1961
_refine_ls_number_restraints 0
_refine_ls_restrained_S_all 1.038
_refine_ls_R_factor_all 0.0256
_refine_ls_R_factor_gt 0.0254
_refine_ls_shift/su_max 0.000
_refine_ls_shift/su_mean 0.000
_refine_ls_structure_factor_coef Fsqd
_refine_ls_weighting_details 'w=1/[\s^2^(Fo^2^)+(0.0230P)^2^+0.0000P] where P=(Fo^2^+2Fc^2^)/3'
_refine_ls_weighting_scheme calc
_refine_ls_wR_factor_gt 0.0499
_refine_ls_wR_factor_ref 0.0499
_reflns_number_gt 1954
_reflns_number_total 1961
_reflns_threshold_expression >2sigma(I)
_cod_data_source_file ic990044c_4.cif
_cod_data_source_block 4b
_cod_depositor_comments
;
The following automatic conversions were performed:

'_refine_ls_weighting_scheme' value 'calc
w=1/[\s^2^(Fo^2^)+(0.0230P)^2^+0.0000P] where P=(Fo^2^+2Fc^2^)/3' was
changed to 'calc'. New tag '_refine_ls_weighting_details' was
created. The value of the new tag was set to
'w=1/[\s^2^(Fo^2^)+(0.0230P)^2^+0.0000P] where P=(Fo^2^+2Fc^2^)/3'.

Automatic conversion script
Id: cif_fix_values 3143 2015-03-26 13:38:13Z robertas 
;
_cod_original_cell_volume 480.01(13)
_cod_original_formula_sum 'C7 H15 N4 O2 Pt0.50'
_cod_database_code 4322121

loop_
_symmetry_equiv_pos_as_xyz
'x, y, z'
'-x, -y, -z'

loop_
_atom_site_label
_atom_site_type_symbol
_atom_site_fract_x
_atom_site_fract_y
_atom_site_fract_z
_atom_site_U_iso_or_equiv
_atom_site_adp_type
_atom_site_occupancy
_atom_site_calc_flag
_atom_site_refinement_flags
_atom_site_disorder_assembly
_atom_site_disorder_group
Pt1 Pt 0.0000 0.0000 0.0000 0.01931(9) Uani 1 d S . .
N1A N 0.1535(5) 0.2661(5) 0.0375(4) 0.0215(7) Uani 1 d . . .
C1A C 0.3621(6) 0.2881(7) 0.1023(5) 0.0283(10) Uani 1 d . . .
N1C N 0.2306(5) -0.6139(4) -0.4201(3) 0.0203(7) Uani 1 d . . .
C1C C 0.2615(7) -0.8068(6) -0.5076(5) 0.0244(9) Uani 1 d . . .
C2C C 0.1507(5) -0.5904(5) -0.2977(4) 0.0183(8) Uani 1 d . . .
O2C O 0.1123(4) -0.7382(4) -0.2652(3) 0.0237(6) Uani 1 d . . .
N3C N 0.1149(5) -0.4166(4) -0.2182(3) 0.0192(7) Uani 1 d . . .
C4C C 0.1508(6) -0.2608(5) -0.2592(4) 0.0201(8) Uani 1 d . . .
N4C N 0.1117(5) -0.0910(5) -0.1809(4) 0.0213(7) Uani 1 d . . .
C5C C 0.2289(6) -0.2830(6) -0.3876(4) 0.0204(8) Uani 1 d . . .
C6C C 0.2637(6) -0.4596(5) -0.4649(5) 0.0211(9) Uani 1 d . . .
O1M O 0.2930(5) 0.7403(5) 0.2897(4) 0.0367(8) Uani 1 d . . .
C1M C 0.3721(7) 0.7960(8) 0.1834(6) 0.0345(11) Uani 1 d . . .
H4C H 0.138(6) -0.010(6) -0.221(4) 0.011(10) Uiso 1 d . . .
H1C1 H 0.374(7) -0.841(6) -0.461(5) 0.022(11) Uiso 1 d . . .
H2C1 H 0.285(8) -0.808(7) -0.594(6) 0.044(15) Uiso 1 d . . .
H3C1 H 0.148(9) -0.906(8) -0.526(6) 0.053(15) Uiso 1 d . . .
H1A1 H 0.147(8) 0.292(8) -0.041(6) 0.052(16) Uiso 1 d . . .
H2A1 H 0.086(9) 0.360(8) 0.100(7) 0.068(18) Uiso 1 d . . .
H1A2 H 0.376(6) 0.277(6) 0.203(5) 0.032(12) Uiso 1 d . . .
H2A2 H 0.411(6) 0.185(6) 0.043(5) 0.022(11) Uiso 1 d . . .
H3A2 H 0.439(8) 0.408(8) 0.107(6) 0.057(16) Uiso 1 d . . .
H5C H 0.254(6) -0.178(6) -0.420(5) 0.025(11) Uiso 1 d . . .
H6C H 0.318(7) -0.487(6) -0.551(5) 0.033(12) Uiso 1 d . . .
H1M H 0.514(7) 0.778(6) 0.192(5) 0.032(12) Uiso 1 d . . .
H2M H 0.364(7) 0.931(8) 0.198(5) 0.041(13) Uiso 1 d . . .
H3M H 0.312(8) 0.704(8) 0.083(6) 0.050(15) Uiso 1 d . . .
H1O H 0.169(9) 0.739(8) 0.278(6) 0.051(16) Uiso 1 d . . .

loop_
_atom_site_aniso_label
_atom_site_aniso_U_11
_atom_site_aniso_U_22
_atom_site_aniso_U_33
_atom_site_aniso_U_23
_atom_site_aniso_U_13
_atom_site_aniso_U_12
Pt1 0.02297(14) 0.01843(13) 0.01948(14) 0.00821(9) 0.00803(10) 0.00523(8)
N1A 0.0261(19) 0.0180(16) 0.021(2) 0.0063(15) 0.0086(16) 0.0007(14)
C1A 0.024(2) 0.030(2) 0.032(3) 0.012(2) 0.007(2) 0.0033(19)
N1C 0.0250(18) 0.0189(16) 0.0191(18) 0.0061(14) 0.0100(15) 0.0065(14)
C1C 0.027(2) 0.023(2) 0.024(3) 0.0064(19) 0.009(2) 0.0080(19)
C2C 0.0166(19) 0.0224(19) 0.015(2) 0.0039(16) 0.0039(16) 0.0052(15)
O2C 0.0324(16) 0.0215(14) 0.0243(16) 0.0131(12) 0.0127(13) 0.0078(12)
N3C 0.0222(17) 0.0199(16) 0.0171(18) 0.0080(14) 0.0056(15) 0.0033(13)
C4C 0.021(2) 0.0204(19) 0.019(2) 0.0073(17) 0.0041(17) 0.0034(16)
N4C 0.0262(19) 0.0184(16) 0.0229(19) 0.0092(15) 0.0101(16) 0.0043(14)
C5C 0.020(2) 0.024(2) 0.020(2) 0.0109(18) 0.0069(18) 0.0041(16)
C6C 0.022(2) 0.023(2) 0.020(2) 0.0080(17) 0.0085(19) 0.0026(16)
O1M 0.0296(19) 0.054(2) 0.037(2) 0.0262(16) 0.0128(16) 0.0082(15)
C1M 0.037(3) 0.042(3) 0.031(3) 0.020(2) 0.010(2) 0.008(2)

loop_
_atom_type_symbol
_atom_type_description
_atom_type_scat_dispersion_real
_atom_type_scat_dispersion_imag
_atom_type_scat_source
C C 0.0033 0.0016 'International Tables Vol C Tables 4.2.6.8 and 6.1.1.4'
H H 0.0000 0.0000 'International Tables Vol C Tables 4.2.6.8 and 6.1.1.4'
N N 0.0061 0.0033 'International Tables Vol C Tables 4.2.6.8 and 6.1.1.4'
O O 0.0106 0.0060 'International Tables Vol C Tables 4.2.6.8 and 6.1.1.4'
Pt Pt -1.7033 8.3905 'International Tables Vol C Tables 4.2.6.8 and 6.1.1.4'

loop_
_geom_angle_atom_site_label_1
_geom_angle_atom_site_label_2
_geom_angle_atom_site_label_3
_geom_angle
_geom_angle_site_symmetry_1
_geom_angle_site_symmetry_3
_geom_angle_publ_flag
N4C Pt1 N4C 180.0 . 2 ?
N4C Pt1 N1A 94.05(14) . 2 ?
N4C Pt1 N1A 85.95(14) 2 2 ?
N4C Pt1 N1A 85.95(14) . . ?
N4C Pt1 N1A 94.05(14) 2 . ?
N1A Pt1 N1A 180.0 2 . ?
C1A N1A Pt1 114.2(3) . . ?
C1A N1A H1A1 107(4) . . ?
Pt1 N1A H1A1 112(4) . . ?
C1A N1A H2A1 112(4) . . ?
Pt1 N1A H2A1 106(3) . . ?
H1A1 N1A H2A1 106(5) . . ?
N1A C1A H1A2 109(3) . . ?
N1A C1A H2A2 106(3) . . ?
H1A2 C1A H2A2 108(4) . . ?
N1A C1A H3A2 114(3) . . ?
H1A2 C1A H3A2 111(4) . . ?
H2A2 C1A H3A2 108(4) . . ?
C6C N1C C2C 119.6(3) . . ?
C6C N1C C1C 120.6(3) . . ?
C2C N1C C1C 119.5(3) . . ?
N1C C1C H1C1 110(2) . . ?
N1C C1C H2C1 111(3) . . ?
H1C1 C1C H2C1 106(4) . . ?
N1C C1C H3C1 112(3) . . ?
H1C1 C1C H3C1 110(4) . . ?
H2C1 C1C H3C1 108(4) . . ?
O2C C2C N3C 121.6(3) . . ?
O2C C2C N1C 117.6(3) . . ?
N3C C2C N1C 120.9(3) . . ?
C2C N3C C4C 120.3(3) . . ?
N4C C4C N3C 119.5(3) . . ?
N4C C4C C5C 120.8(3) . . ?
N3C C4C C5C 119.7(3) . . ?
C4C N4C Pt1 133.4(3) . . ?
C4C N4C H4C 108(3) . . ?
Pt1 N4C H4C 118(3) . . ?
C6C C5C C4C 118.5(3) . . ?
C6C C5C H5C 120(3) . . ?
C4C C5C H5C 122(3) . . ?
C5C C6C N1C 120.9(4) . . ?
C5C C6C H6C 124(3) . . ?
N1C C6C H6C 115(3) . . ?
C1M O1M H1O 112(4) . . ?
O1M C1M H1M 110(3) . . ?
O1M C1M H2M 111(3) . . ?
H1M C1M H2M 109(4) . . ?
O1M C1M H3M 110(3) . . ?
H1M C1M H3M 103(4) . . ?
H2M C1M H3M 114(4) . . ?

loop_
_geom_bond_atom_site_label_1
_geom_bond_atom_site_label_2
_geom_bond_distance
_geom_bond_site_symmetry_2
_geom_bond_publ_flag
Pt1 N4C 2.017(3) . ?
Pt1 N4C 2.017(3) 2 ?
Pt1 N1A 2.054(3) 2 ?
Pt1 N1A 2.054(3) . ?
N1A C1A 1.478(6) . ?
N1A H1A1 0.86(6) . ?
N1A H2A1 0.98(6) . ?
C1A H1A2 1.02(5) . ?
C1A H2A2 0.93(5) . ?
C1A H3A2 0.98(6) . ?
N1C C6C 1.374(5) . ?
N1C C2C 1.390(5) . ?
N1C C1C 1.466(5) . ?
C1C H1C1 0.95(5) . ?
C1C H2C1 0.91(6) . ?
C1C H3C1 0.98(6) . ?
C2C O2C 1.262(4) . ?
C2C N3C 1.342(5) . ?
N3C C4C 1.365(5) . ?
C4C N4C 1.324(5) . ?
C4C C5C 1.438(5) . ?
N4C H4C 0.85(4) . ?
C5C C6C 1.350(6) . ?
C5C H5C 0.95(4) . ?
C6C H6C 0.96(5) . ?
O1M C1M 1.429(5) . ?
O1M H1O 0.86(6) . ?
C1M H1M 1.02(5) . ?
C1M H2M 0.97(5) . ?
C1M H3M 1.00(6) . ?

loop_
_geom_torsion_atom_site_label_1
_geom_torsion_atom_site_label_2
_geom_torsion_atom_site_label_3
_geom_torsion_atom_site_label_4
_geom_torsion
_geom_torsion_site_symmetry_1
_geom_torsion_site_symmetry_2
_geom_torsion_site_symmetry_3
_geom_torsion_site_symmetry_4
_geom_torsion_publ_flag
N4C Pt1 N1A C1A -80.3(3) . . . . ?
N4C Pt1 N1A C1A 99.7(3) 2 . . . ?
N1A Pt1 N1A C1A -2(100) 2 . . . ?
C6C N1C C2C O2C 176.0(4) . . . . ?
C1C N1C C2C O2C 1.7(5) . . . . ?
C6C N1C C2C N3C -3.5(5) . . . . ?
C1C N1C C2C N3C -177.8(4) . . . . ?
O2C C2C N3C C4C -177.4(4) . . . . ?
N1C C2C N3C C4C 2.1(5) . . . . ?
C2C N3C C4C N4C 178.9(4) . . . . ?
C2C N3C C4C C5C -0.5(5) . . . . ?
N3C C4C N4C Pt1 -0.5(6) . . . . ?
C5C C4C N4C Pt1 178.9(3) . . . . ?
N4C Pt1 N4C C4C 147(100) 2 . . . ?
N1A Pt1 N4C C4C -26.9(4) 2 . . . ?
N1A Pt1 N4C C4C 153.1(4) . . . . ?
N4C C4C C5C C6C -179.1(4) . . . . ?
N3C C4C C5C C6C 0.4(6) . . . . ?
C4C C5C C6C N1C -1.8(6) . . . . ?
C2C N1C C6C C5C 3.4(6) . . . . ?
C1C N1C C6C C5C 177.6(4) . . . . ?
